data_4322471
loop_
_publ_author_name
'Edna A. Ambundo'
'Marie-Veronique Deydier'
'Andrew J. Grall'
'Natalia Aguera-Vega'
'Luke T. Dressel'
'Thomas H. Cooper'
'Mary Jane Heeg'
'L. A. Ochrymowycz'
'D. B. Rorabacher'

_publ_section_title
;
 Influence of Coordination Geometry upon Copper(II/I) Redox Potentials.
 Physical Parameters for Twelve Copper Tripodal Ligand Complexes
;
_journal_name_full 'Inorganic Chemistry'
_journal_page_first 4233
_journal_page_last 4242
_journal_paper_doi 10.1021/ic990334t
_journal_volume 38
_journal_year 1999
_chemical_formula_sum 'C12 H27 Cl2 Cu N O4 S3'
_chemical_formula_weight 479.97
_chemical_name_systematic '[Cu(II)(TEMEA)Cl]ClO4'
_space_group_IT_number 146
_symmetry_cell_setting trigonal
_symmetry_space_group_name_Hall 'R 3'
_symmetry_space_group_name_H-M 'R 3 :H'
_atom_sites_solution_hydrogens geom
_atom_sites_solution_primary direct
_atom_sites_solution_secondary difmap
_audit_creation_method SHELXL
_cell_angle_alpha 90.00
_cell_angle_beta 90.00
_cell_angle_gamma 120.00
_cell_formula_units_Z 3
_cell_length_a 10.3609(10)
_cell_length_b 10.3609(10)
_cell_length_c 16.384(2)
_cell_measurement_reflns_used 25
_cell_measurement_temperature 295(2)
_cell_measurement_theta_min 20
_cell_volume 1523.2(3)
_computing_cell_refinement Siemens
_computing_data_collection Siemens
_computing_data_reduction Siemens
_computing_molecular_graphics SHELXTL-Plus
_computing_publication_material SHELXL-93
_computing_structure_refinement 'SHELXL-93 (Sheldrick, 1993)'
_computing_structure_solution 'SHELXS-86 (Sheldrick, 1990)'
_diffrn_ambient_temperature 295(2)
_diffrn_measurement_device 'Siemens R3'
_diffrn_measurement_method 'theta-2theta scans'
_diffrn_radiation_monochromator graphite
_diffrn_radiation_source 'fine-focus sealed tube'
_diffrn_radiation_type MoK\a
_diffrn_radiation_wavelength 0.71073
_diffrn_reflns_av_R_equivalents 0.0000
_diffrn_reflns_av_sigmaI/netI 0.0414
_diffrn_reflns_limit_h_max 11
_diffrn_reflns_limit_h_min 0
_diffrn_reflns_limit_k_max 0
_diffrn_reflns_limit_k_min -11
_diffrn_reflns_limit_l_max 17
_diffrn_reflns_limit_l_min -17
_diffrn_reflns_number 929
_diffrn_reflns_theta_max 22.54
_diffrn_reflns_theta_min 3.37
_diffrn_standards_decay_% 1
_diffrn_standards_interval_count 97
_diffrn_standards_number 3
_exptl_absorpt_coefficient_mu 1.662
_exptl_absorpt_correction_T_max 0.941
_exptl_absorpt_correction_T_min 0.805
_exptl_absorpt_correction_type empirical
_exptl_crystal_colour blue-green
_exptl_crystal_density_diffrn 1.570
_exptl_crystal_description 'triangular pyramids'
_exptl_crystal_F_000 747
_exptl_crystal_size_max 0.36
_exptl_crystal_size_mid 0.16
_exptl_crystal_size_min 0.10
_refine_diff_density_max 0.425
_refine_diff_density_min -0.252
_refine_diff_density_rms 0.071
_refine_ls_abs_structure_details 'Flack H D (1983), Acta Cryst. A39, 876-881'
_refine_ls_abs_structure_Flack 0.00(4)
_refine_ls_extinction_coef 0.0000(8)
_refine_ls_extinction_expression Fc^*^=kFc[1+0.001xFc^2^\l^3^/sin(2\q)]^-1/4^
_refine_ls_extinction_method SHELXL
_refine_ls_goodness_of_fit_all 1.059
_refine_ls_goodness_of_fit_obs 1.077
_refine_ls_hydrogen_treatment calc
_refine_ls_matrix_type full
_refine_ls_number_parameters 73
_refine_ls_number_reflns 887
_refine_ls_number_restraints 0
_refine_ls_restrained_S_all 1.082
_refine_ls_restrained_S_obs 1.077
_refine_ls_R_factor_all 0.0593
_refine_ls_R_factor_obs 0.0493
_refine_ls_shift/esd_max -2.625
_refine_ls_shift/esd_mean 0.037
_refine_ls_structure_factor_coef Fsqd
_refine_ls_weighting_details 'w=1/[\s^2^(Fo^2^)+(0.0666P)^2^+1.4097P] where P=(Fo^2^+2Fc^2^)/3'
_refine_ls_weighting_scheme calc
_refine_ls_wR_factor_all 0.1185
_refine_ls_wR_factor_obs 0.1106
_reflns_number_observed 780
_reflns_number_total 890
_reflns_observed_criterion >2sigma(I)
_cod_data_source_file ic990334t_3.cif
_cod_data_source_block sss2
_cod_depositor_comments
;
The following automatic conversions were performed:

'_refine_ls_weighting_scheme' value 'calc
w=1/[\s^2^(Fo^2^)+(0.0666P)^2^+1.4097P] where P=(Fo^2^+2Fc^2^)/3' was
changed to 'calc'. New tag '_refine_ls_weighting_details' was
created. The value of the new tag was set to
'w=1/[\s^2^(Fo^2^)+(0.0666P)^2^+1.4097P] where P=(Fo^2^+2Fc^2^)/3'.

Automatic conversion script
Id: cif_fix_values 3143 2015-03-26 13:38:13Z robertas 
;
_cod_original_sg_symbol_H-M 'R 3'
_cod_database_code 4322471

loop_
_symmetry_equiv_pos_as_xyz
'x, y, z'
'-y, x-y, z'
'-x+y, -x, z'
'x+2/3, y+1/3, z+1/3'
'-y+2/3, x-y+1/3, z+1/3'
'-x+y+2/3, -x+1/3, z+1/3'
'x+1/3, y+2/3, z+2/3'
'-y+1/3, x-y+2/3, z+2/3'
'-x+y+1/3, -x+2/3, z+2/3'

loop_
_atom_site_aniso_label
_atom_site_aniso_U_11
_atom_site_aniso_U_22
_atom_site_aniso_U_33
_atom_site_aniso_U_23
_atom_site_aniso_U_13
_atom_site_aniso_U_12
Cu1 0.0494(8) 0.0494(8) 0.0510(10) 0.000 0.000 0.0247(4)
N1 0.065(5) 0.065(5) 0.064(9) 0.000 0.000 0.033(3)
Cl1 0.087(2) 0.087(2) 0.055(3) 0.000 0.000 0.0436(12)
S1 0.079(2) 0.072(2) 0.091(2) 0.0066(13) 0.0044(13) 0.0520(13)
C1 0.090(7) 0.103(7) 0.055(5) -0.009(5) 0.011(5) 0.060(6)
C2 0.109(9) 0.105(9) 0.117(11) -0.016(7) 0.008(7) 0.075(8)
C3 0.099(10) 0.197(16) 0.177(14) -0.010(12) -0.020(10) 0.098(12)
C4 0.101(12) 0.159(16) 0.245(23) -0.019(14) -0.023(12) 0.060(12)
Cl2 0.119(2) 0.119(2) 0.064(3) 0.000 0.000 0.0593(12)

loop_
_atom_site_label
_atom_site_type_symbol
_atom_site_fract_x
_atom_site_fract_y
_atom_site_fract_z
_atom_site_U_iso_or_equiv
_atom_site_thermal_displace_type
_atom_site_occupancy
_atom_site_calc_flag
_atom_site_refinement_flags
_atom_site_disorder_group
Cu1 Cu 0.0000 0.0000 0.0000 0.0499(6) Uani 1 d S .
N1 N 0.0000 0.0000 0.1292(9) 0.065(4) Uani 1 d S .
Cl1 Cl 0.0000 0.0000 -0.1372(3) 0.077(2) Uani 1 d S .
S1 S -0.0690(3) 0.1857(3) 0.0068(2) 0.0742(9) Uani 1 d . .
C1 C -0.0979(11) 0.0569(12) 0.1577(6) 0.078(3) Uani 1 d . .
H1A H -0.0856(11) 0.0727(12) 0.2162(6) 0.093 Uiso 1 calc R .
H1B H -0.2007(11) -0.0187(12) 0.1477(6) 0.093 Uiso 1 calc R .
C2 C -0.0689(14) 0.1992(14) 0.1178(9) 0.101(4) Uani 1 d . .
H2A H 0.0269(14) 0.2799(14) 0.1359(9) 0.121 Uiso 1 calc R .
H2B H -0.1449(14) 0.2223(14) 0.1346(9) 0.121 Uiso 1 calc R .
C3 C -0.2703(15) 0.0626(21) -0.0228(11) 0.147(5) Uani 1 d . .
H3A H -0.2714(15) 0.0441(21) -0.0809(11) 0.177 Uiso 1 calc R .
H3B H -0.3041(15) -0.0323(21) 0.0042(11) 0.177 Uiso 1 calc R .
C4 C -0.3759(20) 0.1004(23) -0.0093(13) 0.170(7) Uani 1 d . .
H4A H -0.4511(66) 0.0284(72) 0.0263(54) 0.204 Uiso 1 calc R .
H4B H -0.4206(88) 0.1024(121) -0.0603(14) 0.204 Uiso 1 calc R .
H4C H -0.3312(29) 0.1971(58) 0.0156(65) 0.204 Uiso 1 calc R .
Cl2 Cl -0.6667 -0.3333 0.0902(4) 0.1003(15) Uani 1 d S .
O1 O -0.6667 -0.3333 0.0107(23) 0.137(11) Uiso 0.50 d SP 1
O2 O -0.5224(24) -0.2382(28) 0.1270(15) 0.133(8) Uiso 0.50 d P 1
O3 O -0.7621(34) -0.4653(36) 0.0418(18) 0.195(10) Uiso 0.50 d P 2
O4 O -0.5455(79) -0.3099(98) 0.1476(44) 0.133(23) Uiso 0.17 d P 3

loop_
_atom_type_symbol
_atom_type_description
_atom_type_scat_dispersion_real
_atom_type_scat_dispersion_imag
_atom_type_scat_source
C C 0.0033 0.0016 'International Tables Vol C Tables 4.2.6.8 and 6.1.1.4'
H H 0.0000 0.0000 'International Tables Vol C Tables 4.2.6.8 and 6.1.1.4'
N N 0.0061 0.0033 'International Tables Vol C Tables 4.2.6.8 and 6.1.1.4'
O O 0.0106 0.0060 'International Tables Vol C Tables 4.2.6.8 and 6.1.1.4'
S S 0.1246 0.1234 'International Tables Vol C Tables 4.2.6.8 and 6.1.1.4'
Cl Cl 0.1484 0.1585 'International Tables Vol C Tables 4.2.6.8 and 6.1.1.4'
Cu Cu 0.3201 1.2651 'International Tables Vol C Tables 4.2.6.8 and 6.1.1.4'

loop_
_geom_angle_atom_site_label_1
_geom_angle_atom_site_label_2
_geom_angle_atom_site_label_3
_geom_angle
_geom_angle_site_symmetry_1
_geom_angle_site_symmetry_3
_geom_angle_publ_flag
N1 Cu1 Cl1 180.0 . . ?
N1 Cu1 S1 87.31(7) . 2 ?
Cl1 Cu1 S1 92.69(7) . 2 ?
N1 Cu1 S1 87.31(7) . 3 ?
Cl1 Cu1 S1 92.69(7) . 3 ?
S1 Cu1 S1 119.782(11) 2 3 ?
N1 Cu1 S1 87.31(7) . . ?
Cl1 Cu1 S1 92.69(7) . . ?
S1 Cu1 S1 119.781(11) 2 . ?
S1 Cu1 S1 119.781(11) 3 . ?
C1 N1 C1 110.5(6) 2 . ?
C1 N1 C1 110.5(6) 2 3 ?
C1 N1 C1 110.5(6) . 3 ?
C1 N1 Cu1 108.4(7) 2 . ?
C1 N1 Cu1 108.4(7) . . ?
C1 N1 Cu1 108.4(7) 3 . ?
C2 S1 C3 105.4(7) . . ?
C2 S1 Cu1 96.9(4) . . ?
C3 S1 Cu1 96.9(5) . . ?
N1 C1 C2 114.4(9) . . ?
C1 C2 S1 111.5(7) . . ?
C4 C3 S1 123.0(14) . . ?
O1 Cl2 O2 114.7(10) . 2_455 ?
O1 Cl2 O2 114.6(10) . . ?
O2 Cl2 O2 103.9(12) 2_455 . ?
O1 Cl2 O2 114.6(10) . 3_445 ?
O2 Cl2 O2 103.9(12) 2_455 3_445 ?
O2 Cl2 O2 103.8(12) . 3_445 ?
O3 Cl2 O3 93.3(16) 3_445 . ?
O3 Cl2 O3 93.2(16) 3_445 2_455 ?
O3 Cl2 O3 93.2(16) . 2_455 ?
O4 Cl2 O4 84.3(38) 2_455 3_445 ?
O4 Cl2 O4 84.3(38) 2_455 . ?
O4 Cl2 O4 84.3(38) 3_445 . ?

loop_
_geom_bond_atom_site_label_1
_geom_bond_atom_site_label_2
_geom_bond_distance
_geom_bond_site_symmetry_2
_geom_bond_publ_flag
Cu1 N1 2.117(15) . ?
Cu1 Cl1 2.249(5) . ?
Cu1 S1 2.366(2) 2 ?
Cu1 S1 2.366(2) 3 ?
Cu1 S1 2.366(2) . ?
N1 C1 1.481(10) 2 ?
N1 C1 1.481(10) . ?
N1 C1 1.481(10) 3 ?
S1 C2 1.825(14) . ?
S1 C3 1.884(14) . ?
C1 C2 1.499(15) . ?
C3 C4 1.35(2) . ?
Cl2 O1 1.30(4) . ?
Cl2 O2 1.45(2) 2_455 ?
Cl2 O2 1.45(2) . ?
Cl2 O2 1.45(2) 3_445 ?
Cl2 O3 1.46(3) 3_445 ?
Cl2 O3 1.46(3) . ?
Cl2 O3 1.46(3) 2_455 ?
Cl2 O4 1.49(7) 2_455 ?
Cl2 O4 1.49(7) 3_445 ?
Cl2 O4 1.49(7) . ?

loop_
_geom_torsion_atom_site_label_1
_geom_torsion_atom_site_label_2
_geom_torsion_atom_site_label_3
_geom_torsion_atom_site_label_4
_geom_torsion
_geom_torsion_site_symmetry_1
_geom_torsion_site_symmetry_2
_geom_torsion_site_symmetry_3
_geom_torsion_site_symmetry_4
_geom_torsion_publ_flag
Cl1 Cu1 N1 C1 0.0(1000) . . . 2 ?
S1 Cu1 N1 C1 23.5(4) 2 . . 2 ?
S1 Cu1 N1 C1 -96.5(4) 3 . . 2 ?
S1 Cu1 N1 C1 143.5(4) . . . 2 ?
Cl1 Cu1 N1 C1 0.0(1000) . . . . ?
S1 Cu1 N1 C1 -96.5(4) 2 . . . ?
S1 Cu1 N1 C1 143.5(4) 3 . . . ?
S1 Cu1 N1 C1 23.5(4) . . . . ?
Cl1 Cu1 N1 C1 0.0(775) . . . 3 ?
S1 Cu1 N1 C1 143.5(4) 2 . . 3 ?
S1 Cu1 N1 C1 23.5(4) 3 . . 3 ?
S1 Cu1 N1 C1 -96.5(4) . . . 3 ?
N1 Cu1 S1 C2 1.2(4) . . . . ?
Cl1 Cu1 S1 C2 -178.8(4) . . . . ?
S1 Cu1 S1 C2 86.6(4) 2 . . . ?
S1 Cu1 S1 C2 -84.1(4) 3 . . . ?
N1 Cu1 S1 C3 -105.3(6) . . . . ?
Cl1 Cu1 S1 C3 74.7(6) . . . . ?
S1 Cu1 S1 C3 -20.0(6) 2 . . . ?
S1 Cu1 S1 C3 169.3(6) 3 . . . ?
C1 N1 C1 C2 -167.7(9) 2 . . . ?
C1 N1 C1 C2 69.6(16) 3 . . . ?
Cu1 N1 C1 C2 -49.1(10) . . . . ?
N1 C1 C2 S1 51.9(12) . . . . ?
C3 S1 C2 C1 73.1(10) . . . . ?
Cu1 S1 C2 C1 -26.1(8) . . . . ?
C2 S1 C3 C4 63.6(19) . . . . ?
Cu1 S1 C3 C4 162.7(18) . . . . ?
